data_9000581
loop_
_publ_author_name
'Wechsler, B. A.'

_publ_section_title
;
 Cation distribution and high-temperature crystal chemistry of armalcolite
 sample Arm-E, T = 1100 deg C
;
_journal_name_full 'American Mineralogist'
_journal_page_first 913
_journal_page_last 920
_journal_volume 62
_journal_year 1977
_chemical_formula_sum 'Fe0.5 Mg0.5 O5 Ti2'
_chemical_name_mineral Armalcolite
_space_group_IT_number 63
_symmetry_space_group_name_Hall '-B 2 2b'
_symmetry_space_group_name_H-M 'B b m m'
_cell_angle_alpha 90
_cell_angle_beta 90
_cell_angle_gamma 90
_cell_length_a 9.899
_cell_length_b 10.1835
_cell_length_c 3.76422
_cell_formula_units_Z 4
_cell_volume 379.458
_database_code_amcsd 0000592
_diffrn_ambient_temperature 1373.15
_exptl_crystal_density_diffrn 3.778
_cod_original_formula_sum '(Fe.5 Mg.5 Ti2) O5'
_cod_database_code 9000581

loop_
_space_group_symop_operation_xyz
x,y,z
1/2+x,y,1/2+z
-x,1/2+y,z
1/2-x,1/2+y,1/2+z
x,1/2-y,-z
1/2+x,1/2-y,1/2-z
x,y,-z
1/2+x,y,1/2-z
-x,-y,z
1/2-x,-y,1/2+z
x,1/2-y,z
1/2+x,1/2-y,1/2+z
-x,1/2+y,-z
1/2-x,1/2+y,1/2-z
-x,-y,-z
1/2-x,-y,1/2-z

loop_
_atom_site_aniso_label
_atom_site_aniso_U_11
_atom_site_aniso_U_22
_atom_site_aniso_U_33
_atom_site_aniso_U_12
_atom_site_aniso_U_13
_atom_site_aniso_U_23
Fe1 0.02979 0.02364 0.02878 0.00000 0.00000 0.00000
Mg1 0.02979 0.02364 0.02878 0.00000 0.00000 0.00000
Ti1 0.02979 0.02364 0.02878 0.00000 0.00000 0.00000
Fe2 0.02567 0.02942 0.02017 0.00010 0.00000 0.00000
Mg2 0.02567 0.02942 0.02017 0.00010 0.00000 0.00000
Ti2 0.02567 0.02942 0.02017 0.00010 0.00000 0.00000
O1 0.03872 0.02890 0.04149 0.00000 0.00000 0.00000
O2 0.03078 0.02259 0.06374 0.00026 0.00000 0.00000
O3 0.04071 0.04150 0.02706 -0.00153 0.00000 0.00000

loop_
_atom_site_label
_atom_site_fract_x
_atom_site_fract_y
_atom_site_fract_z
_atom_site_occupancy
Fe1 0.81265 0.25000 0.00000 0.40600
Mg1 0.81265 0.25000 0.00000 0.40600
Ti1 0.81265 0.25000 0.00000 0.18800
Fe2 0.13470 0.43551 0.00000 0.04700
Mg2 0.13470 0.43551 0.00000 0.04700
Ti2 0.13470 0.43551 0.00000 0.90600
O1 0.23240 0.25000 0.00000 1.00000
O2 0.04540 0.88410 0.00000 1.00000
O3 0.31210 0.93260 0.00000 1.00000

loop_
_cod_related_entry_id
_cod_related_entry_database
_cod_related_entry_code
1 AMCSD 0000592
